data_2009059
loop_
_publ_author_name
'Krishna, R.'
'Shanmuga Sundara Raj, S.'
'Velmurugan, D.'
'Fun, Hoong-Kun'
'Manikandan, S.'
'Raghunathan, R.'

_publ_section_title
;
 2,4,5-Triphenylspiro[pyrazolidine-3,3'-(4'-flavanone)]
;
_journal_issue 10
_journal_name_full 'Acta Crystallographica Section C'
_journal_page_first IUC9900120
_journal_paper_doi 10.1107/S0108270199098662
_journal_volume 55
_journal_year 1999
_chemical_formula_sum 'C35 H26 N2 O2'
_chemical_formula_weight 506.58
_chemical_name_systematic
;
 Spiro Pyrazolidine [5.3] 4'-Flavanone.
;
_space_group_IT_number 61
_symmetry_cell_setting orthorhombic
_symmetry_space_group_name_Hall '-P 2ac 2ab'
_symmetry_space_group_name_H-M 'P b c a'
_audit_creation_method SHELXL-97
_cell_angle_alpha 90.00
_cell_angle_beta 90.00
_cell_angle_gamma 90.00
_cell_formula_units_Z 8
_cell_length_a 11.5244(2)
_cell_length_b 19.1647(3)
_cell_length_c 24.83550(10)
_cell_measurement_reflns_used 8192
_cell_measurement_temperature 293(2)
_cell_measurement_theta_max 28.34
_cell_measurement_theta_min 1.64
_cell_volume 5485.21(13)
_computing_cell_refinement 'SAINT (Siemens, 1996)'
_computing_data_collection 'SMART (Siemens, 1996)'
_computing_data_reduction SAINT
_computing_molecular_graphics SHELXTL
_computing_publication_material 'SHELXTL and PARST (Nardelli, 1995)'
_computing_structure_refinement SHELXTL
_computing_structure_solution 'SHELXTL (Sheldrick, 1997)'
_diffrn_ambient_temperature 293(2)
_diffrn_detector_area_resol_mean 8.33
_diffrn_measured_fraction_theta_full 1.000
_diffrn_measured_fraction_theta_max 1.000
_diffrn_measurement_device_type 'Siemens SMART CCD area-detector'
_diffrn_measurement_method \w
_diffrn_radiation_monochromator graphite
_diffrn_radiation_source 'fine-focus sealed tube'
_diffrn_radiation_type MoK\a
_diffrn_radiation_wavelength 0.71073
_diffrn_reflns_av_R_equivalents 0.052
_diffrn_reflns_av_sigmaI/netI 0.036
_diffrn_reflns_limit_h_max 13
_diffrn_reflns_limit_h_min -13
_diffrn_reflns_limit_k_max 19
_diffrn_reflns_limit_k_min -22
_diffrn_reflns_limit_l_max 29
_diffrn_reflns_limit_l_min -21
_diffrn_reflns_number 27670
_diffrn_reflns_theta_full 25.00
_diffrn_reflns_theta_max 25.00
_diffrn_reflns_theta_min 1.64
_exptl_absorpt_coefficient_mu 0.076
_exptl_absorpt_correction_type none
_exptl_crystal_colour yellow
_exptl_crystal_density_diffrn 1.23
_exptl_crystal_density_method 'not measured'
_exptl_crystal_description 'rectangular block'
_exptl_crystal_F_000 2128
_exptl_crystal_size_max 0.48
_exptl_crystal_size_mid 0.32
_exptl_crystal_size_min 0.30
_refine_diff_density_max 0.143
_refine_diff_density_min -0.131
_refine_ls_extinction_coef 0.0015(2)
_refine_ls_extinction_method SHELXTL
_refine_ls_goodness_of_fit_ref 1.131
_refine_ls_hydrogen_treatment constr
_refine_ls_matrix_type full
_refine_ls_number_parameters 353
_refine_ls_number_reflns 4838
_refine_ls_number_restraints 0
_refine_ls_restrained_S_all 1.131
_refine_ls_R_factor_all 0.085
_refine_ls_R_factor_gt 0.055
_refine_ls_shift/su_max <0.001
_refine_ls_shift/su_mean 0.000
_refine_ls_structure_factor_coef Fsqd
_refine_ls_weighting_details 'calc w = 1/[\s^2^(Fo^2^)+(0.0396P)^2^+1.7056P] where P = (Fo^2^+2Fc^2^)/3'
_refine_ls_weighting_scheme calc
_refine_ls_wR_factor_ref 0.128
_reflns_number_gt 3409
_reflns_number_total 4838
_reflns_threshold_expression I>2\s(I)
_cod_data_source_file qa0170.cif
_cod_data_source_block I
_cod_depositor_comments
;
The following automatic conversions were performed:
'_symmetry_cell_setting' value 'Orthorhombic' changed to 'orthorhombic'
according to '/home/saulius/struct/CIF-dictionaries/cif_core.dic'
dictionary named 'cif_core.dic' version 2.4.1 from 2010-06-29.

Automatic conversion script
Id: cif_fix_enum 1527 2010-12-29 10:47:43Z saulius 

The following automatic conversions were performed:

'_symmetry_cell_setting' value 'Orthorhombic' changed to
'orthorhombic' according to
/home/saulius/struct/CIF-dictionaries/cif_core.dic dictionary named
'cif_core.dic' version 2.4.1 from 2010-06-29.

Automatic conversion script
Id: cif_fix_values 1715 2011-07-08 13:25:40Z adriana 
;
_cod_database_code 2009059

loop_
_symmetry_equiv_pos_as_xyz
'x, y, z'
'-x+1/2, -y, z+1/2'
'-x, y+1/2, -z+1/2'
'x+1/2, -y+1/2, -z'
'-x, -y, -z'
'x-1/2, y, -z-1/2'
'x, -y-1/2, z-1/2'
'-x-1/2, y-1/2, z'

loop_
_atom_site_label
_atom_site_fract_x
_atom_site_fract_y
_atom_site_fract_z
_atom_site_U_iso_or_equiv
_atom_site_adp_type
_atom_site_calc_flag
_atom_site_refinement_flags
_atom_site_occupancy
_atom_site_disorder_assembly
_atom_site_disorder_group
_atom_site_type_symbol
N1 1.05905(15) .11030(10) .34897(7) .0563(5) Uani d . 1 . . N
N2 1.14553(15) .14170(10) .38107(8) .0580(5) Uani d . 1 . . N
C3 1.18506(18) .09642(11) .41474(9) .0492(5) Uani d . 1 . . C
C4 1.12732(17) .02550(11) .41028(8) .0462(5) Uani d . 1 . . C
H4A 1.1056 .0089 .4462 .055 Uiso calc R 1 . . H
C5 1.01628(17) .04560(11) .37821(8) .0461(5) Uani d . 1 . . C
C6 .97412(18) -.00968(12) .33863(8) .0538(6) Uani d . 1 . . C
H6A 1.0334 -.0131 .3104 .065 Uiso calc R 1 . . H
O7 .86686(13) .01167(9) .31201(6) .0666(5) Uani d . 1 . . O
C8 .6680(2) .03382(15) .32278(11) .0760(8) Uani d . 1 . . C
H8A .6547 .0143 .2891 .091 Uiso calc R 1 . . H
C9 .5775(2) .06002(15) .35257(13) .0764(8) Uani d . 1 . . C
H9A .5028 .0587 .3384 .092 Uiso calc R 1 . . H
C10 .5951(2) .08826(13) .40300(12) .0662(7) Uani d . 1 . . C
H10A .5326 .1051 .4228 .079 Uiso calc R 1 . . H
C11 .70569(19) .09140(11) .42386(10) .0543(6) Uani d . 1 . . C
H11A .7178 .1109 .4577 .065 Uiso calc R 1 . . H
C12 .91814(18) .06805(11) .41657(9) .0470(5) Uani d . 1 . . C
C13 .78002(19) .03690(12) .34382(9) .0548(6) Uani d . 1 . . C
C14 .80007(17) .06545(11) .39445(8) .0461(5) Uani d . 1 . . C
C15 .9788(2) .16006(14) .32622(10) .0605(6) Uani d . 1 . . C
C16 .9423(2) .21722(14) .35504(12) .0734(8) Uani d . 1 . . C
H16A .9686 .2243 .3900 .088 Uiso calc R 1 . . H
C17 .8656(3) .26453(17) .33175(17) .0977(10) Uani d . 1 . . C
H17A .8418 .3037 .3509 .117 Uiso calc R 1 . . H
C18 .8254(3) .2534(2) .28068(19) .1175(14) Uani d . 1 . . C
H18A .7732 .2847 .2654 .141 Uiso calc R 1 . . H
C19 .8614(3) .1965(3) .25195(14) .1189(14) Uani d . 1 . . C
H19A .8330 .1891 .2174 .143 Uiso calc R 1 . . H
C20 .9399(3) .14987(18) .27396(11) .0900(9) Uani d . 1 . . C
H20A .9662 .1121 .2539 .108 Uiso calc R 1 . . H
C21 1.27747(18) .11414(11) .45323(9) .0497(5) Uani d . 1 . . C
C22 1.3199(2) .06535(12) .48921(9) .0579(6) Uani d . 1 . . C
H22A 1.2928 .0197 .4877 .069 Uiso calc R 1 . . H
C23 1.4020(2) .08338(14) .52743(10) .0699(7) Uani d . 1 . . C
H23A 1.4303 .0497 .5510 .084 Uiso calc R 1 . . H
C24 1.4419(2) .15067(15) .53060(12) .0760(8) Uani d . 1 . . C
H24A 1.4963 .1629 .5566 .091 Uiso calc R 1 . . H
C25 1.4013(2) .19986(15) .49511(12) .0768(8) Uani d . 1 . . C
H25A 1.4281 .2455 .4972 .092 Uiso calc R 1 . . H
C26 1.3207(2) .18189(13) .45636(11) .0661(7) Uani d . 1 . . C
H26A 1.2950 .2154 .4321 .079 Uiso calc R 1 . . H
C27 1.20642(17) -.02761(11) .38322(8) .0453(5) Uani d . 1 . . C
C28 1.22200(19) -.09356(12) .40513(9) .0554(6) Uani d . 1 . . C
H28A 1.1853 -.1051 .4373 .066 Uiso calc R 1 . . H
C29 1.2913(2) -.14221(13) .37981(11) .0662(7) Uani d . 1 . . C
H29A 1.3016 -.1860 .3953 .079 Uiso calc R 1 . . H
C30 1.3456(2) -.12661(14) .33178(11) .0710(7) Uani d . 1 . . C
H30A 1.3911 -.1598 .3145 .085 Uiso calc R 1 . . H
C31 1.3314(2) -.06147(14) .30997(10) .0694(7) Uani d . 1 . . C
H31A 1.3681 -.0504 .2777 .083 Uiso calc R 1 . . H
C32 1.26342(19) -.01221(12) .33531(9) .0569(6) Uani d . 1 . . C
H32A 1.2555 .0319 .3202 .068 Uiso calc R 1 . . H
C33 .95658(18) -.08264(12) .36023(10) .0549(6) Uani d . 1 . . C
C34 .9184(2) -.09723(12) .41215(11) .0637(7) Uani d . 1 . . C
H34A .9062 -.0607 .4361 .076 Uiso calc R 1 . . H
C35 .8983(2) -.16449(14) .42869(14) .0842(9) Uani d . 1 . . C
H35A .8726 -.1733 .4635 .101 Uiso calc R 1 . . H
C36 .9163(3) -.21847(16) .3937(2) .1036(12) Uani d . 1 . . C
H36A .9021 -.2640 .4048 .124 Uiso calc R 1 . . H
C37 .9554(3) -.20588(19) .34231(19) .1074(12) Uani d . 1 . . C
H37A .9680 -.2429 .3188 .129 Uiso calc R 1 . . H
C38 .9760(2) -.13831(16) .32563(12) .0823(9) Uani d . 1 . . C
H38A 1.0031 -.1300 .2909 .099 Uiso calc R 1 . . H
O39 .93951(13) .08803(9) .46223(6) .0644(5) Uani d . 1 . . O

loop_
_atom_site_aniso_label
_atom_site_aniso_U_11
_atom_site_aniso_U_22
_atom_site_aniso_U_33
_atom_site_aniso_U_12
_atom_site_aniso_U_13
_atom_site_aniso_U_23
N1 .0479(11) .0691(12) .0519(11) .0019(9) -.0023(9) .0158(10)
N2 .0451(11) .0661(12) .0629(13) -.0013(9) -.0024(10) .0114(10)
C3 .0429(12) .0557(13) .0489(13) .0035(10) .0017(10) .0081(11)
C4 .0412(11) .0596(13) .0378(11) .0003(10) -.0002(9) .0084(10)
C5 .0411(11) .0600(13) .0373(11) .0033(10) .0009(10) .0028(10)
C6 .0411(12) .0825(16) .0378(12) .0104(11) -.0007(10) -.0076(12)
O7 .0543(10) .1028(13) .0426(9) .0195(9) -.0102(8) -.0139(9)
C8 .0555(16) .106(2) .0666(17) .0077(15) -.0191(14) -.0072(15)
C9 .0448(14) .095(2) .090(2) .0065(13) -.0111(15) .0068(17)
C10 .0472(14) .0685(16) .0830(19) .0114(12) .0118(13) .0109(15)
C11 .0520(14) .0536(13) .0573(14) .0051(11) .0093(11) .0031(11)
C12 .0493(12) .0503(12) .0413(12) .0002(10) .0024(10) -.0013(10)
C13 .0459(13) .0665(14) .0519(14) .0058(11) -.0024(11) -.0007(12)
C14 .0419(12) .0512(12) .0451(12) .0014(9) .0011(10) .0025(10)
C15 .0473(13) .0776(17) .0566(15) .0083(12) .0042(11) .0228(13)
C16 .0616(16) .0726(17) .086(2) .0047(14) -.0030(15) .0206(16)
C17 .074(2) .089(2) .130(3) .0198(16) .005(2) .034(2)
C18 .077(2) .149(4) .126(3) .035(2) .002(2) .073(3)
C19 .094(2) .190(4) .073(2) .038(3) -.0076(19) .053(3)
C20 .084(2) .133(3) .0533(16) .0259(18) .0010(15) .0271(17)
C21 .0415(12) .0530(13) .0544(13) -.0008(10) .0008(10) .0016(11)
C22 .0581(14) .0572(14) .0582(14) -.0041(11) -.0089(12) .0035(12)
C23 .0743(17) .0712(17) .0641(16) .0005(14) -.0211(14) .0040(14)
C24 .0674(17) .082(2) .0787(19) -.0071(14) -.0203(15) -.0077(16)
C25 .0704(17) .0611(16) .099(2) -.0132(14) -.0109(16) -.0087(16)
C26 .0589(15) .0576(15) .0819(18) -.0005(12) -.0077(14) .0090(13)
C27 .0382(11) .0547(13) .0429(12) -.0011(9) -.0039(10) .0077(10)
C28 .0461(13) .0630(15) .0571(14) -.0028(11) -.0025(11) .0164(12)
C29 .0543(14) .0585(15) .0860(19) .0065(12) -.0077(14) .0145(14)
C30 .0585(15) .0759(18) .0786(19) .0184(13) .0024(14) -.0029(15)
C31 .0635(16) .0869(19) .0578(15) .0169(14) .0150(13) .0094(14)
C32 .0530(13) .0638(14) .0538(14) .0075(11) .0076(12) .0161(12)
C33 .0388(12) .0670(15) .0588(15) .0067(10) -.0081(11) -.0182(13)
C34 .0599(15) .0544(15) .0769(18) .0007(11) .0133(13) -.0131(13)
C35 .0717(18) .0596(17) .121(3) .0019(14) .0163(17) -.0006(18)
C36 .084(2) .0581(19) .168(4) .0012(16) -.014(2) -.014(2)
C37 .107(3) .079(2) .136(3) .023(2) -.025(3) -.051(2)
C38 .0796(19) .089(2) .0779(19) .0243(16) -.0179(15) -.0352(17)
O39 .0582(10) .0868(12) .0483(10) .0031(8) -.0009(8) -.0173(9)

loop_
_atom_type_symbol
_atom_type_description
_atom_type_scat_dispersion_real
_atom_type_scat_dispersion_imag
_atom_type_scat_source
C C 0.0033 0.0016 'International Tables Vol C Tables 4.2.6.8 and 6.1.1.4'
H H 0.0000 0.0000 'International Tables Vol C Tables 4.2.6.8 and 6.1.1.4'
N N 0.0061 0.0033 'International Tables Vol C Tables 4.2.6.8 and 6.1.1.4'
O O 0.0106 0.0060 'International Tables Vol C Tables 4.2.6.8 and 6.1.1.4'

loop_
_geom_angle_atom_site_label_1
_geom_angle_atom_site_label_2
_geom_angle_atom_site_label_3
_geom_angle
_geom_angle_publ_flag
N2 N1 C15 113.1(2) y
N2 N1 C5 107.9(2) y
C15 N1 C5 121.2(2) y
C3 N2 N1 109.2(2) y
N2 C3 C21 121.5(2) y
N2 C3 C4 113.6(2) y
C21 C3 C4 124.9(2) y
C3 C4 C27 111.62(17) ?
C3 C4 C5 100.15(16) ?
C27 C4 C5 115.59(17) ?
N1 C5 C6 111.2(2) y
N1 C5 C12 107.8(2) y
C6 C5 C12 111.0(2) y
N1 C5 C4 100.4(2) y
C6 C5 C4 114.84(17) ?
C12 C5 C4 110.88(16) ?
O7 C6 C33 107.86(18) ?
O7 C6 C5 111.53(17) ?
C33 C6 C5 117.17(18) ?
C13 O7 C6 117.27(16) ?
C9 C8 C13 119.0(2) ?
C8 C9 C10 121.4(2) ?
C11 C10 C9 119.7(2) ?
C10 C11 C14 120.4(2) ?
O39 C12 C14 123.0(2) y
O39 C12 C5 120.9(2) y
C14 C12 C5 116.08(18) ?
O7 C13 C14 122.79(19) ?
O7 C13 C8 116.6(2) ?
C14 C13 C8 120.6(2) ?
C13 C14 C11 118.8(2) ?
C13 C14 C12 120.37(19) ?
C11 C14 C12 120.82(19) ?
C16 C15 C20 120.0(2) ?
C16 C15 N1 121.3(2) ?
C20 C15 N1 118.7(2) ?
C15 C16 C17 119.8(3) ?
C18 C17 C16 120.0(3) ?
C17 C18 C19 120.4(3) ?
C18 C19 C20 120.5(3) ?
C19 C20 C15 119.3(3) ?
C22 C21 C26 117.9(2) ?
C22 C21 C3 121.3(2) ?
C26 C21 C3 120.7(2) ?
C21 C22 C23 121.1(2) ?
C24 C23 C22 120.2(2) ?
C23 C24 C25 119.6(3) ?
C24 C25 C26 120.4(2) ?
C25 C26 C21 120.8(2) ?
C28 C27 C32 117.9(2) ?
C28 C27 C4 120.87(19) ?
C32 C27 C4 121.23(19) ?
C29 C28 C27 120.8(2) ?
C28 C29 C30 120.7(2) ?
C31 C30 C29 119.0(2) ?
C30 C31 C32 120.7(2) ?
C31 C32 C27 120.9(2) ?
C38 C33 C34 118.1(2) ?
C38 C33 C6 118.0(2) ?
C34 C33 C6 123.9(2) ?
C35 C34 C33 121.3(2) ?
C36 C35 C34 119.7(3) ?
C35 C36 C37 120.5(3) ?
C36 C37 C38 120.0(3) ?
C37 C38 C33 120.5(3) ?

loop_
_geom_bond_atom_site_label_1
_geom_bond_atom_site_label_2
_geom_bond_site_symmetry_2
_geom_bond_distance
_geom_bond_publ_flag
N1 N2 . 1.411(3) y
N1 C15 . 1.443(3) y
N1 C5 . 1.519(3) y
N2 C3 . 1.288(3) y
C3 C21 . 1.471(3) ?
C3 C4 . 1.517(3) y
C4 C27 . 1.523(3) y
C4 C5 . 1.556(3) y
C5 C6 . 1.525(3) ?
C5 C12 . 1.540(3) ?
C6 O7 . 1.460(2) y
C6 C33 . 1.511(3) y
O7 C13 . 1.364(3) y
C8 C9 . 1.373(4) ?
C8 C13 . 1.394(3) ?
C9 C10 . 1.380(4) ?
C10 C11 . 1.377(3) ?
C11 C14 . 1.401(3) ?
C12 O39 . 1.222(2) y
C12 C14 . 1.468(3) ?
C13 C14 . 1.391(3) ?
C15 C16 . 1.375(4) ?
C15 C20 . 1.387(4) ?
C16 C17 . 1.392(4) ?
C17 C18 . 1.367(5) ?
C18 C19 . 1.368(5) ?
C19 C20 . 1.384(4) ?
C21 C22 . 1.383(3) ?
C21 C26 . 1.393(3) ?
C22 C23 . 1.384(3) ?
C23 C24 . 1.371(3) ?
C24 C25 . 1.373(4) ?
C25 C26 . 1.381(3) ?
C27 C28 . 1.388(3) ?
C27 C32 . 1.391(3) ?
C28 C29 . 1.379(3) ?
C29 C30 . 1.380(4) ?
C30 C31 . 1.371(4) ?
C31 C32 . 1.379(3) ?
C33 C38 . 1.388(3) ?
C33 C34 . 1.391(3) ?
C34 C35 . 1.372(3) ?
C35 C36 . 1.367(4) ?
C36 C37 . 1.375(5) ?
C37 C38 . 1.380(5) ?

loop_
_geom_hbond_atom_site_label_D
_geom_hbond_atom_site_label_H
_geom_hbond_atom_site_label_A
_geom_hbond_site_symmetry_A
_geom_hbond_distance_DH
_geom_hbond_distance_HA
_geom_hbond_distance_DA
_geom_hbond_angle_DHA
_geom_hbond_publ_flag
C31 H31A O7 6_555 0.93 2.53 3.363(3) 149.8 yes
